data_7044269
loop_
_publ_author_name
'Feng, Xun'
'Guo, Nan'
'Chen, Haipeng'
'Wang, Helin'
'Chen, Xin'
'Yue, Lingyun'
'Ng, Seik Weng'
'Liu, Xinfang'
'Ma, Lufang'
'Wang, Liya'

_publ_section_title
;
 Series anionic host coordination polymers based on azoxybenzene
 carboxylate: structures, luminescence and magnetic properties
;
_journal_name_full 'Dalton Trans.'
_journal_paper_doi 10.1039/C7DT02974H
_journal_year 2017
_chemical_formula_moiety '(C10 H9 N2), [Dy (H2 O)4 (C16 H6 N2 O9), (H2 O)'
_chemical_formula_sum 'C26 H25 Dy N4 O14'
_chemical_formula_weight 780.00
_chemical_name_systematic
; 
 ? 
;
_space_group_IT_number 2
_symmetry_cell_setting triclinic
_symmetry_space_group_name_Hall '-P 1'
_symmetry_space_group_name_H-M 'P -1'
_atom_sites_solution_hydrogens geom
_atom_sites_solution_primary direct
_atom_sites_solution_secondary difmap
_audit_creation_method SHELXL-97
_audit_update_record
;
2017-09-03 deposited with the CCDC.
2017-09-18 downloaded from the CCDC.
;
_cell_angle_alpha 101.7907(10)
_cell_angle_beta 110.9658(9)
_cell_angle_gamma 113.3613(8)
_cell_formula_units_Z 2
_cell_length_a 10.8893(6)
_cell_length_b 11.4543(7)
_cell_length_c 14.1156(8)
_cell_measurement_reflns_used 5009
_cell_measurement_temperature 293(2)
_cell_measurement_theta_max 28.3854
_cell_measurement_theta_min 2.3346
_cell_volume 1380.72(14)
_computing_cell_refinement 'Bruker SAINT'
_computing_data_collection 'Bruker APEX2'
_computing_data_reduction 'Bruker SAINT'
_computing_molecular_graphics 'Bruker SHELXTL'
_computing_publication_material 'Bruker SHELXTL'
_computing_structure_refinement 'SHELXL-2014/6 (Sheldrick, 2014)'
_computing_structure_solution 'SHELXL-2014/6 (Sheldrick, 2014)'
_diffrn_ambient_temperature 293(2)
_diffrn_measured_fraction_theta_full 0.950
_diffrn_measured_fraction_theta_max 0.950
_diffrn_measurement_device_type 'Bruker SMART APEX diffractometer'
_diffrn_measurement_method '\w scan'
_diffrn_radiation_monochromator graphite
_diffrn_radiation_source 'fine-focus sealed tube'
_diffrn_radiation_type MoK\a
_diffrn_radiation_wavelength 0.71073
_diffrn_reflns_av_R_equivalents 0.0190
_diffrn_reflns_av_sigmaI/netI 0.0463
_diffrn_reflns_limit_h_max 13
_diffrn_reflns_limit_h_min -13
_diffrn_reflns_limit_k_max 14
_diffrn_reflns_limit_k_min -13
_diffrn_reflns_limit_l_max 8
_diffrn_reflns_limit_l_min -18
_diffrn_reflns_number 8234
_diffrn_reflns_theta_full 27.50
_diffrn_reflns_theta_max 27.50
_diffrn_reflns_theta_min 2.11
_exptl_absorpt_coefficient_mu 2.788
_exptl_absorpt_correction_T_max 0.640
_exptl_absorpt_correction_T_min 0.535
_exptl_absorpt_correction_type multi-scan
_exptl_absorpt_process_details SADABS
_exptl_crystal_colour yellow
_exptl_crystal_density_diffrn 1.876
_exptl_crystal_density_method 'not measured'
_exptl_crystal_description block
_exptl_crystal_F_000 774
_exptl_crystal_size_max 0.34
_exptl_crystal_size_mid 0.19
_exptl_crystal_size_min 0.16
_refine_diff_density_max 1.711
_refine_diff_density_min -0.986
_refine_diff_density_rms 0.168
_refine_ls_extinction_method none
_refine_ls_goodness_of_fit_ref 1.078
_refine_ls_hydrogen_treatment mixed
_refine_ls_matrix_type full
_refine_ls_number_parameters 449
_refine_ls_number_reflns 6022
_refine_ls_number_restraints 28
_refine_ls_restrained_S_all 1.078
_refine_ls_R_factor_all 0.0459
_refine_ls_R_factor_gt 0.0399
_refine_ls_shift/su_max 0.001
_refine_ls_shift/su_mean 0.000
_refine_ls_structure_factor_coef Fsqd
_refine_ls_weighting_details 'calc w=1/[\s^2^(Fo^2^)+(0.0823P)^2^+0.5197P] where P=(Fo^2^+2Fc^2^)/3'
_refine_ls_weighting_scheme calc
_refine_ls_wR_factor_gt 0.1175
_refine_ls_wR_factor_ref 0.1240
_reflns_number_gt 5332
_reflns_number_total 6336
_reflns_threshold_expression I>2\s(I)
_cod_data_source_file c7dt02974h2.cif
_cod_data_source_block dy
_cod_database_code 7044269

loop_
_symmetry_equiv_pos_as_xyz
'x, y, z'
'-x, -y, -z'

loop_
_atom_site_label
_atom_site_type_symbol
_atom_site_fract_x
_atom_site_fract_y
_atom_site_fract_z
_atom_site_U_iso_or_equiv
_atom_site_adp_type
_atom_site_occupancy
_atom_site_symmetry_multiplicity
_atom_site_calc_flag
_atom_site_refinement_flags
_atom_site_disorder_assembly
_atom_site_disorder_group
Dy1 Dy 0.15012(3) 0.70101(2) 0.507174(19) 0.02310(10) Uani 1 1 d . . .
O1 O 0.1794(4) 0.6348(4) 0.3481(3) 0.0249(7) Uani 1 1 d . . .
O2 O -0.0017(6) 0.4413(5) 0.2010(4) 0.0501(13) Uani 1 1 d . . .
O3 O 0.0391(4) 0.4412(4) 0.4324(3) 0.0236(7) Uani 1 1 d . . .
O4 O 0.0373(5) 0.2579(4) 0.4563(4) 0.0327(9) Uani 1 1 d . . .
O5 O 0.4824(5) 0.8777(4) 0.3672(4) 0.0331(9) Uani 1 1 d . A .
O6 O 0.6793(5) 0.8479(5) 0.3968(4) 0.0371(10) Uani 1 1 d . A .
O7 O 0.7048(4) 1.0962(4) 0.3256(3) 0.0262(8) Uani 1 1 d . . .
O8 O 0.5503(6) 1.1119(5) 0.1829(4) 0.0480(12) Uani 1 1 d . . .
O9 O 0.4790(10) 0.4821(7) 0.1691(7) 0.052(2) Uani 0.690(13) 1 d PU A 1
O9' O 0.212(2) 0.512(2) 0.1450(17) 0.065(6) Uani 0.310(13) 1 d PU A 2
O1w O 0.1387(4) 0.8824(4) 0.4444(3) 0.0266(8) Uani 1 1 d D . .
H11 H 0.184(6) 0.963(3) 0.492(4) 0.040 Uiso 1 1 d D . .
H12 H 0.051(3) 0.861(5) 0.399(4) 0.040 Uiso 1 1 d D . .
O2w O 0.4117(4) 0.8467(4) 0.5382(3) 0.0254(7) Uani 1 1 d D . .
H21 H 0.421(8) 0.834(5) 0.481(3) 0.038 Uiso 1 1 d D . .
H22 H 0.449(7) 0.9313(18) 0.573(4) 0.038 Uiso 1 1 d D . .
O3w O 0.2987(4) 0.6490(4) 0.6458(3) 0.0298(8) Uani 1 1 d D . .
H31 H 0.342(7) 0.723(3) 0.702(3) 0.045 Uiso 1 1 d D . .
H32 H 0.248(7) 0.581(4) 0.657(5) 0.045 Uiso 1 1 d D . .
O4w O -0.1119(4) 0.5749(4) 0.3276(3) 0.0296(8) Uani 1 1 d D . .
H41 H -0.082(8) 0.560(7) 0.282(5) 0.044 Uiso 1 1 d D . .
H42 H -0.126(8) 0.642(5) 0.329(5) 0.044 Uiso 1 1 d D . .
O5w O -0.1583(5) 0.7832(5) 0.3101(4) 0.0368(10) Uani 1 1 d D . .
H51 H -0.186(9) 0.818(7) 0.350(5) 0.055 Uiso 1 1 d D . .
H52 H -0.159(9) 0.816(7) 0.262(5) 0.055 Uiso 1 1 d D . .
N1 N 0.3444(7) 0.5422(6) 0.2303(5) 0.0449(14) Uani 1 1 d . . .
N2 N 0.4305(7) 0.5595(5) 0.1936(5) 0.0411(13) Uani 1 1 d . A .
N3 N 0.1583(6) 0.7835(6) 0.2164(5) 0.0404(12) Uani 1 1 d D . .
H3 H 0.171(8) 0.755(7) 0.270(4) 0.049 Uiso 1 1 d D . .
N4 N 0.1624(6) 1.1141(5) -0.1491(4) 0.0366(11) Uani 1 1 d . . .
C1 C 0.1211(6) 0.5089(5) 0.2867(4) 0.0249(11) Uani 1 1 d . A .
C2 C 0.2169(6) 0.4439(5) 0.3234(4) 0.0231(10) Uani 1 1 d . . .
C3 C 0.1988(6) 0.3710(5) 0.3892(4) 0.0225(10) Uani 1 1 d . A .
C4 C 0.2894(6) 0.3133(5) 0.4227(5) 0.0251(11) Uani 1 1 d . . .
H4 H 0.2758 0.2637 0.4663 0.030 Uiso 1 1 calc R A .
C5 C 0.3993(6) 0.3301(6) 0.3909(5) 0.0306(12) Uani 1 1 d . A .
H5 H 0.4600 0.2919 0.4135 0.037 Uiso 1 1 calc R . .
C6 C 0.4193(7) 0.4027(6) 0.3263(5) 0.0323(12) Uani 1 1 d . . .
H6 H 0.4940 0.4142 0.3055 0.039 Uiso 1 1 calc R A .
C7 C 0.3285(7) 0.4589(6) 0.2918(5) 0.0288(11) Uani 1 1 d . A .
C8 C 0.0859(6) 0.3554(5) 0.4284(4) 0.0227(10) Uani 1 1 d . . .
C9 C 0.4484(7) 0.6624(6) 0.1449(5) 0.0333(12) Uani 1 1 d . . .
C10 C 0.4047(9) 0.6160(7) 0.0340(6) 0.0447(16) Uani 1 1 d . A .
H10 H 0.3695 0.5241 -0.0072 0.054 Uiso 1 1 calc R . .
C11 C 0.4146(8) 0.7096(7) -0.0138(6) 0.0487(17) Uani 1 1 d . . .
H11A H 0.3816 0.6803 -0.0895 0.058 Uiso 1 1 calc R A .
C12 C 0.4722(7) 0.8451(6) 0.0483(5) 0.0375(14) Uani 1 1 d . A .
H12A H 0.4775 0.9069 0.0141 0.045 Uiso 1 1 calc R . .
C13 C 0.5237(6) 0.8937(5) 0.1624(5) 0.0272(11) Uani 1 1 d . . .
C14 C 0.5108(6) 0.7999(5) 0.2120(5) 0.0255(10) Uani 1 1 d . A .
C15 C 0.5607(6) 0.8448(5) 0.3350(5) 0.0256(11) Uani 1 1 d . . .
C16 C 0.5976(6) 1.0461(5) 0.2276(5) 0.0270(11) Uani 1 1 d . A .
C17 C 0.1075(11) 0.7110(8) 0.1137(7) 0.060(2) Uani 1 1 d . . .
H17 H 0.0694 0.6158 0.0897 0.072 Uiso 1 1 calc R . .
C18 C 0.1084(10) 0.7715(7) 0.0386(6) 0.053(2) Uani 1 1 d . . .
H18 H 0.0708 0.7175 -0.0351 0.064 Uiso 1 1 calc R . .
C19 C 0.1655(7) 0.9123(6) 0.0740(5) 0.0294(11) Uani 1 1 d . . .
C20 C 0.2184(8) 0.9842(7) 0.1840(5) 0.0429(15) Uani 1 1 d . . .
H20 H 0.2573 1.0796 0.2111 0.051 Uiso 1 1 calc R . .
C21 C 0.2149(8) 0.9185(8) 0.2543(5) 0.0454(16) Uani 1 1 d . . .
H21A H 0.2526 0.9692 0.3288 0.055 Uiso 1 1 calc R . .
C22 C 0.1149(9) 0.9787(8) -0.1825(6) 0.0482(17) Uani 1 1 d . . .
H22A H 0.0801 0.9283 -0.2565 0.058 Uiso 1 1 calc R . .
C23 C 0.1146(9) 0.9101(7) -0.1135(5) 0.0425(15) Uani 1 1 d . . .
H23 H 0.0800 0.8156 -0.1408 0.051 Uiso 1 1 calc R . .
C24 C 0.1654(7) 0.9816(6) -0.0042(5) 0.0304(12) Uani 1 1 d . . .
C25 C 0.2168(9) 1.1223(7) 0.0315(6) 0.0471(17) Uani 1 1 d . . .
H25A H 0.2545 1.1761 0.1053 0.057 Uiso 1 1 calc R . .
C26 C 0.2107(9) 1.1800(7) -0.0446(6) 0.0483(17) Uani 1 1 d . . .
H26 H 0.2439 1.2742 -0.0196 0.058 Uiso 1 1 calc R . .

loop_
_atom_site_aniso_label
_atom_site_aniso_U_11
_atom_site_aniso_U_22
_atom_site_aniso_U_33
_atom_site_aniso_U_23
_atom_site_aniso_U_13
_atom_site_aniso_U_12
Dy1 0.02535(15) 0.02444(15) 0.02764(15) 0.01598(11) 0.01551(11) 0.01475(11)
O1 0.0305(19) 0.0212(17) 0.0298(19) 0.0145(16) 0.0188(17) 0.0134(15)
O2 0.061(3) 0.041(3) 0.031(2) 0.006(2) 0.001(2) 0.035(2)
O3 0.0281(18) 0.0231(17) 0.0331(19) 0.0171(16) 0.0213(17) 0.0161(15)
O4 0.036(2) 0.033(2) 0.054(3) 0.033(2) 0.033(2) 0.0214(18)
O5 0.037(2) 0.029(2) 0.042(2) 0.0174(19) 0.028(2) 0.0151(17)
O6 0.049(3) 0.048(2) 0.033(2) 0.027(2) 0.022(2) 0.033(2)
O7 0.0294(19) 0.0238(18) 0.0221(18) 0.0097(15) 0.0089(16) 0.0138(16)
O8 0.058(3) 0.034(2) 0.036(2) 0.019(2) 0.006(2) 0.023(2)
O9 0.082(5) 0.046(4) 0.066(5) 0.032(3) 0.054(4) 0.045(4)
O9' 0.056(9) 0.081(10) 0.062(9) 0.047(7) 0.030(6) 0.029(6)
O1w 0.0285(19) 0.0242(18) 0.0277(19) 0.0155(16) 0.0115(16) 0.0137(16)
O2w 0.031(2) 0.0254(18) 0.0270(19) 0.0090(16) 0.0220(18) 0.0149(16)
O3w 0.028(2) 0.0248(18) 0.039(2) 0.0196(18) 0.0142(18) 0.0141(16)
O4w 0.030(2) 0.031(2) 0.036(2) 0.0201(18) 0.0166(18) 0.0185(17)
O5w 0.044(2) 0.047(3) 0.043(2) 0.033(2) 0.026(2) 0.033(2)
N1 0.046(3) 0.067(4) 0.068(4) 0.056(4) 0.045(3) 0.039(3)
N2 0.051(3) 0.031(3) 0.065(4) 0.032(3) 0.042(3) 0.023(2)
N3 0.041(3) 0.047(3) 0.040(3) 0.032(3) 0.018(3) 0.022(3)
N4 0.045(3) 0.037(3) 0.038(3) 0.025(2) 0.024(3) 0.022(2)
C1 0.036(3) 0.028(3) 0.024(2) 0.017(2) 0.018(2) 0.022(2)
C2 0.028(3) 0.027(3) 0.031(3) 0.019(2) 0.021(2) 0.018(2)
C3 0.025(2) 0.022(2) 0.026(2) 0.014(2) 0.014(2) 0.014(2)
C4 0.030(3) 0.024(2) 0.031(3) 0.017(2) 0.016(2) 0.018(2)
C5 0.030(3) 0.034(3) 0.043(3) 0.020(3) 0.020(3) 0.024(2)
C6 0.035(3) 0.038(3) 0.044(3) 0.021(3) 0.028(3) 0.025(3)
C7 0.036(3) 0.033(3) 0.036(3) 0.021(3) 0.026(3) 0.023(2)
C8 0.021(2) 0.019(2) 0.028(2) 0.012(2) 0.010(2) 0.0100(19)
C9 0.041(3) 0.021(3) 0.040(3) 0.015(2) 0.024(3) 0.013(2)
C10 0.061(4) 0.024(3) 0.042(4) 0.011(3) 0.028(3) 0.013(3)
C11 0.055(4) 0.039(3) 0.028(3) 0.012(3) 0.015(3) 0.010(3)
C12 0.044(3) 0.030(3) 0.026(3) 0.014(2) 0.014(3) 0.010(3)
C13 0.028(3) 0.024(3) 0.023(2) 0.010(2) 0.010(2) 0.010(2)
C14 0.027(3) 0.027(3) 0.030(3) 0.016(2) 0.019(2) 0.013(2)
C15 0.035(3) 0.018(2) 0.029(3) 0.013(2) 0.020(2) 0.013(2)
C16 0.033(3) 0.026(3) 0.028(3) 0.019(2) 0.019(2) 0.014(2)
C17 0.096(6) 0.036(4) 0.053(4) 0.028(4) 0.033(5) 0.036(4)
C18 0.090(6) 0.036(3) 0.032(3) 0.020(3) 0.025(4) 0.031(4)
C19 0.035(3) 0.034(3) 0.029(3) 0.020(2) 0.017(2) 0.020(2)
C20 0.060(4) 0.036(3) 0.035(3) 0.019(3) 0.027(3) 0.021(3)
C21 0.049(4) 0.060(4) 0.029(3) 0.024(3) 0.021(3) 0.025(3)
C22 0.063(5) 0.057(4) 0.028(3) 0.021(3) 0.024(3) 0.031(4)
C23 0.066(4) 0.030(3) 0.032(3) 0.014(3) 0.025(3) 0.024(3)
C24 0.034(3) 0.032(3) 0.030(3) 0.020(2) 0.017(2) 0.016(2)
C25 0.077(5) 0.032(3) 0.032(3) 0.017(3) 0.026(3) 0.026(3)
C26 0.076(5) 0.030(3) 0.046(4) 0.024(3) 0.032(4) 0.027(3)

loop_
_atom_type_symbol
_atom_type_description
_atom_type_scat_dispersion_real
_atom_type_scat_dispersion_imag
_atom_type_scat_source
C C 0.0033 0.0016 'International Tables Vol C Tables 4.2.6.8 and 6.1.1.4'
H H 0.0000 0.0000 'International Tables Vol C Tables 4.2.6.8 and 6.1.1.4'
N N 0.0061 0.0033 'International Tables Vol C Tables 4.2.6.8 and 6.1.1.4'
O O 0.0106 0.0060 'International Tables Vol C Tables 4.2.6.8 and 6.1.1.4'
Dy Dy -0.1892 4.4098 'International Tables Vol C Tables 4.2.6.8 and 6.1.1.4'

loop_
_geom_angle_atom_site_label_1
_geom_angle_atom_site_label_2
_geom_angle_atom_site_label_3
_geom_angle
_geom_angle_site_symmetry_1
_geom_angle_site_symmetry_3
O7 Dy1 O1 133.96(13) 2_676 .
O7 Dy1 O3w 74.14(12) 2_676 .
O1 Dy1 O3w 107.79(13) . .
O7 Dy1 O1w 76.32(12) 2_676 .
O1 Dy1 O1w 81.26(12) . .
O3w Dy1 O1w 145.90(13) . .
O7 Dy1 O4 73.80(14) 2_676 2_566
O1 Dy1 O4 136.00(13) . 2_566
O3w Dy1 O4 113.42(14) . 2_566
O1w Dy1 O4 73.41(12) . 2_566
O7 Dy1 O2w 69.34(13) 2_676 .
O1 Dy1 O2w 66.36(12) . .
O3w Dy1 O2w 78.25(13) . .
O1w Dy1 O2w 75.67(12) . .
O4 Dy1 O2w 136.25(12) 2_566 .
O7 Dy1 O3 142.84(12) 2_676 .
O1 Dy1 O3 71.92(11) . .
O3w Dy1 O3 71.83(13) . .
O1w Dy1 O3 140.44(13) . .
O4 Dy1 O3 106.77(12) 2_566 .
O2w Dy1 O3 116.79(11) . .
O7 Dy1 O4w 137.95(12) 2_676 .
O1 Dy1 O4w 69.77(13) . .
O3w Dy1 O4w 139.42(12) . .
O1w Dy1 O4w 74.68(12) . .
O4 Dy1 O4w 69.15(14) 2_566 .
O2w Dy1 O4w 129.78(12) . .
O3 Dy1 O4w 69.08(11) . .
O7 Dy1 O3 94.32(13) 2_676 2_566
O1 Dy1 O3 131.34(12) . 2_566
O3w Dy1 O3 75.50(12) . 2_566
O1w Dy1 O3 123.68(12) . 2_566
O4 Dy1 O3 51.03(11) 2_566 2_566
O2w Dy1 O3 152.11(12) . 2_566
O3 Dy1 O3 63.06(14) . 2_566
O4w Dy1 O3 77.54(12) . 2_566
C1 O1 Dy1 122.4(3) . .
C8 O3 Dy1 138.7(3) . .
C8 O3 Dy1 90.3(3) . 2_566
Dy1 O3 Dy1 116.93(13) . 2_566
C8 O4 Dy1 97.9(3) . 2_566
C16 O7 Dy1 140.2(3) . 2_676
Dy1 O1w H11 118(4) . .
Dy1 O1w H12 114(4) . .
H11 O1w H12 109.6(18) . .
Dy1 O2w H21 115(5) . .
Dy1 O2w H22 113(4) . .
H21 O2w H22 109.9(18) . .
Dy1 O3w H31 100(5) . .
Dy1 O3w H32 116(5) . .
H31 O3w H32 109.4(18) . .
Dy1 O4w H41 98(5) . .
Dy1 O4w H42 99(5) . .
H41 O4w H42 110.4(19) . .
H51 O5w H52 110.3(18) . .
N2 N1 O9' 104.5(10) . .
N2 N1 C7 121.7(5) . .
O9' N1 C7 115.8(9) . .
N1 N2 O9 128.1(6) . .
N1 N2 C9 114.9(5) . .
O9 N2 C9 114.9(6) . .
C17 N3 C21 121.4(6) . .
C17 N3 H3 127(5) . .
C21 N3 H3 112(5) . .
C26 N4 C22 115.8(5) . .
O2 C1 O1 124.3(4) . .
O2 C1 C2 119.9(5) . .
O1 C1 C2 115.7(5) . .
C3 C2 C7 118.5(4) . .
C3 C2 C1 121.8(5) . .
C7 C2 C1 119.7(4) . .
C2 C3 C4 120.7(5) . .
C2 C3 C8 121.1(4) . .
C4 C3 C8 118.3(4) . .
C5 C4 C3 119.8(5) . .
C5 C4 H4 120.1 . .
C3 C4 H4 120.1 . .
C6 C5 C4 120.4(5) . .
C6 C5 H5 119.8 . .
C4 C5 H5 119.8 . .
C5 C6 C7 120.1(5) . .
C5 C6 H6 120.0 . .
C7 C6 H6 120.0 . .
C6 C7 C2 120.6(5) . .
C6 C7 N1 125.1(5) . .
C2 C7 N1 114.1(4) . .
O4 C8 O3 120.7(5) . .
O4 C8 C3 119.5(4) . .
O3 C8 C3 119.9(4) . .
C10 C9 C14 123.6(5) . .
C10 C9 N2 117.1(5) . .
C14 C9 N2 119.3(5) . .
C11 C10 C9 117.8(6) . .
C11 C10 H10 121.1 . .
C9 C10 H10 121.1 . .
C12 C11 C10 120.5(6) . .
C12 C11 H11A 119.7 . .
C10 C11 H11A 119.7 . .
C11 C12 C13 121.6(5) . .
C11 C12 H12A 119.2 . .
C13 C12 H12A 119.2 . .
C14 C13 C12 118.8(5) . .
C14 C13 C16 122.2(5) . .
C12 C13 C16 118.9(5) . .
C9 C14 C13 117.5(5) . .
C9 C14 C15 120.9(5) . .
C13 C14 C15 121.6(5) . .
O5 C15 O6 124.8(5) . .
O5 C15 C14 117.5(5) . .
O6 C15 C14 117.7(5) . .
O8 C16 O7 125.3(5) . .
O8 C16 C13 118.3(5) . .
O7 C16 C13 116.3(4) . .
N3 C17 C18 121.5(6) . .
N3 C17 H17 119.3 . .
C18 C17 H17 119.3 . .
C19 C18 C17 119.3(7) . .
C19 C18 H18 120.3 . .
C17 C18 H18 120.3 . .
C20 C19 C18 116.7(5) . .
C20 C19 C24 122.0(5) . .
C18 C19 C24 121.3(5) . .
C21 C20 C19 121.2(6) . .
C21 C20 H20 119.4 . .
C19 C20 H20 119.4 . .
N3 C21 C20 119.9(6) . .
N3 C21 H21A 120.1 . .
C20 C21 H21A 120.1 . .
N4 C22 C23 123.5(6) . .
N4 C22 H22A 118.3 . .
C23 C22 H22A 118.3 . .
C24 C23 C22 119.5(6) . .
C24 C23 H23 120.2 . .
C22 C23 H23 120.2 . .
C23 C24 C25 117.4(5) . .
C23 C24 C19 121.9(5) . .
C25 C24 C19 120.7(5) . .
C26 C25 C24 118.3(6) . .
C26 C25 H25A 120.9 . .
C24 C25 H25A 120.9 . .
N4 C26 C25 125.5(6) . .
N4 C26 H26 117.2 . .
C25 C26 H26 117.2 . .

loop_
_geom_bond_atom_site_label_1
_geom_bond_atom_site_label_2
_geom_bond_distance
_geom_bond_site_symmetry_2
Dy1 O1 2.393(4) .
Dy1 O3 2.526(3) .
Dy1 O3 2.606(4) 2_566
Dy1 O4 2.463(4) 2_566
Dy1 O7 2.376(4) 2_676
Dy1 O1w 2.448(3) .
Dy1 O2w 2.476(4) .
Dy1 O3w 2.403(4) .
Dy1 O4w 2.591(4) .
O1 C1 1.266(6) .
O2 C1 1.220(7) .
O3 C8 1.275(6) .
O3 Dy1 2.606(3) 2_566
O4 C8 1.243(6) .
O4 Dy1 2.463(4) 2_566
O5 C15 1.239(7) .
O6 C15 1.254(7) .
O7 C16 1.262(7) .
O7 Dy1 2.376(4) 2_676
O8 C16 1.225(6) .
O9 N2 1.250(8) .
O9' N1 1.356(19) .
O1w H11 0.838(10) .
O1w H12 0.837(10) .
O2w H21 0.840(10) .
O2w H22 0.834(10) .
O3w H31 0.839(10) .
O3w H32 0.839(10) .
O4w H41 0.836(10) .
O4w H42 0.834(10) .
O5w H51 0.834(10) .
O5w H52 0.837(10) .
N1 N2 1.195(7) .
N1 C7 1.418(7) .
N2 C9 1.465(7) .
N3 C17 1.292(10) .
N3 C21 1.314(9) .
N3 H3 0.874(10) .
N4 C26 1.303(9) .
N4 C22 1.336(9) .
C1 C2 1.516(6) .
C2 C3 1.384(7) .
C2 C7 1.399(7) .
C3 C4 1.394(6) .
C3 C8 1.484(7) .
C4 C5 1.381(8) .
C4 H4 0.9300 .
C5 C6 1.372(8) .
C5 H5 0.9300 .
C6 C7 1.385(7) .
C6 H6 0.9300 .
C9 C10 1.373(9) .
C9 C14 1.385(8) .
C10 C11 1.369(9) .
C10 H10 0.9300 .
C11 C12 1.360(9) .
C11 H11A 0.9300 .
C12 C13 1.399(8) .
C12 H12A 0.9300 .
C13 C14 1.387(7) .
C13 C16 1.497(7) .
C14 C15 1.521(8) .
C17 C18 1.380(9) .
C17 H17 0.9300 .
C18 C19 1.375(9) .
C18 H18 0.9300 .
C19 C20 1.371(9) .
C19 C24 1.486(7) .
C20 C21 1.364(8) .
C20 H20 0.9300 .
C21 H21A 0.9300 .
C22 C23 1.371(9) .
C22 H22A 0.9300 .
C23 C24 1.368(8) .
C23 H23 0.9300 .
C24 C25 1.383(8) .
C25 C26 1.367(9) .
C25 H25A 0.9300 .
C26 H26 0.9300 .

loop_
_geom_hbond_atom_site_label_D
_geom_hbond_atom_site_label_H
_geom_hbond_atom_site_label_A
_geom_hbond_distance_DH
_geom_hbond_distance_HA
_geom_hbond_distance_DA
_geom_hbond_angle_DHA
_geom_hbond_site_symmetry_A
O1w H11 O6 0.84(1) 1.93(1) 2.763(6) 170(6) 2_676
O1w H12 O5w 0.84(1) 1.85(2) 2.677(6) 167(7) .
O2w H21 O5 0.84(1) 2.03(2) 2.831(5) 159(5) .
O2w H22 O5 0.83(1) 1.89(2) 2.714(5) 173(6) 2_676
O3w H31 O8 0.84(1) 1.80(1) 2.632(6) 174(6) 2_676
O3w H32 O4w 0.84(1) 1.93(1) 2.768(5) 174(7) 2_566
O4w H41 O2 0.84(1) 2.22(3) 2.975(7) 150(5) .
O4w H42 O5w 0.83(1) 1.84(2) 2.667(5) 171(6) .
O5w H51 O6 0.83(1) 1.92(3) 2.719(6) 159(8) 1_455
O5w H52 N4 0.84(1) 1.92(1) 2.760(6) 178(7) 2_575

loop_
_geom_torsion_atom_site_label_1
_geom_torsion_atom_site_label_2
_geom_torsion_atom_site_label_3
_geom_torsion_atom_site_label_4
_geom_torsion
_geom_torsion_site_symmetry_1
_geom_torsion_site_symmetry_4
O7 Dy1 O1 C1 155.2(3) 2_676 .
O3w Dy1 O1 C1 70.3(4) . .
O1w Dy1 O1 C1 -143.6(4) . .
O4 Dy1 O1 C1 -88.7(4) 2_566 .
O2w Dy1 O1 C1 138.3(4) . .
O3 Dy1 O1 C1 7.0(4) . .
O4w Dy1 O1 C1 -66.8(4) . .
O3 Dy1 O1 C1 -15.8(4) 2_566 .
O7 Dy1 O3 C8 -68.0(6) 2_676 .
O1 Dy1 O3 C8 73.1(5) . .
O3w Dy1 O3 C8 -43.4(5) . .
O1w Dy1 O3 C8 122.8(5) . .
O4 Dy1 O3 C8 -153.2(5) 2_566 .
O2w Dy1 O3 C8 22.6(5) . .
O4w Dy1 O3 C8 147.7(5) . .
O3 Dy1 O3 C8 -126.0(6) 2_566 .
O7 Dy1 O3 Dy1 58.0(3) 2_676 2_566
O1 Dy1 O3 Dy1 -160.94(18) . 2_566
O3w Dy1 O3 Dy1 82.60(17) . 2_566
O1w Dy1 O3 Dy1 -111.2(2) . 2_566
O4 Dy1 O3 Dy1 -27.15(19) 2_566 2_566
O2w Dy1 O3 Dy1 148.66(14) . 2_566
O4w Dy1 O3 Dy1 -86.28(16) . 2_566
O3 Dy1 O3 Dy1 0.0 2_566 2_566
O9' N1 N2 O9 -108.3(12) . .
C7 N1 N2 O9 25.2(12) . .
O9' N1 N2 C9 54.2(12) . .
C7 N1 N2 C9 -172.3(6) . .
Dy1 O1 C1 O2 96.0(6) . .
Dy1 O1 C1 C2 -86.2(5) . .
O2 C1 C2 C3 -88.8(7) . .
O1 C1 C2 C3 93.2(6) . .
O2 C1 C2 C7 92.1(7) . .
O1 C1 C2 C7 -85.8(7) . .
C7 C2 C3 C4 -0.3(8) . .
C1 C2 C3 C4 -179.4(5) . .
C7 C2 C3 C8 178.0(5) . .
C1 C2 C3 C8 -1.1(8) . .
C2 C3 C4 C5 0.6(8) . .
C8 C3 C4 C5 -177.8(5) . .
C3 C4 C5 C6 -0.2(9) . .
C4 C5 C6 C7 -0.4(9) . .
C5 C6 C7 C2 0.8(9) . .
C5 C6 C7 N1 176.2(6) . .
C3 C2 C7 C6 -0.4(9) . .
C1 C2 C7 C6 178.7(5) . .
C3 C2 C7 N1 -176.3(5) . .
C1 C2 C7 N1 2.8(8) . .
N2 N1 C7 C6 7.5(11) . .
O9' N1 C7 C6 136.2(12) . .
N2 N1 C7 C2 -176.8(7) . .
O9' N1 C7 C2 -48.0(13) . .
Dy1 O4 C8 O3 3.8(5) 2_566 .
Dy1 O4 C8 C3 -175.8(4) 2_566 .
Dy1 O3 C8 O4 130.3(5) . .
Dy1 O3 C8 O4 -3.5(5) 2_566 .
Dy1 O3 C8 C3 -50.1(7) . .
Dy1 O3 C8 C3 176.0(4) 2_566 .
C2 C3 C8 O4 157.7(5) . .
C4 C3 C8 O4 -23.9(8) . .
C2 C3 C8 O3 -21.8(8) . .
C4 C3 C8 O3 156.6(5) . .
N1 N2 C9 C10 -118.0(8) . .
O9 N2 C9 C10 46.8(9) . .
N1 N2 C9 C14 63.4(8) . .
O9 N2 C9 C14 -131.7(7) . .
C14 C9 C10 C11 -4.3(11) . .
N2 C9 C10 C11 177.3(6) . .
C9 C10 C11 C12 2.8(11) . .
C10 C11 C12 C13 0.3(12) . .
C11 C12 C13 C14 -2.1(10) . .
C11 C12 C13 C16 175.1(6) . .
C10 C9 C14 C13 2.5(9) . .
N2 C9 C14 C13 -179.0(5) . .
C10 C9 C14 C15 -178.4(6) . .
N2 C9 C14 C15 0.1(8) . .
C12 C13 C14 C9 0.7(8) . .
C16 C13 C14 C9 -176.3(5) . .
C12 C13 C14 C15 -178.4(5) . .
C16 C13 C14 C15 4.6(8) . .
C9 C14 C15 O5 -109.1(6) . .
C13 C14 C15 O5 70.0(7) . .
C9 C14 C15 O6 72.0(7) . .
C13 C14 C15 O6 -108.9(6) . .
Dy1 O7 C16 O8 14.5(10) 2_676 .
Dy1 O7 C16 C13 -165.3(4) 2_676 .
C14 C13 C16 O8 -148.2(6) . .
C12 C13 C16 O8 34.8(9) . .
C14 C13 C16 O7 31.6(8) . .
C12 C13 C16 O7 -145.4(6) . .
C21 N3 C17 C18 -0.9(13) . .
N3 C17 C18 C19 0.4(14) . .
C17 C18 C19 C20 -0.1(11) . .
C17 C18 C19 C24 -178.5(7) . .
C18 C19 C20 C21 0.4(10) . .
C24 C19 C20 C21 178.7(6) . .
C17 N3 C21 C20 1.1(11) . .
C19 C20 C21 N3 -0.9(11) . .
C26 N4 C22 C23 0.4(11) . .
N4 C22 C23 C24 -0.2(12) . .
C22 C23 C24 C25 -0.7(11) . .
C22 C23 C24 C19 179.0(6) . .
C20 C19 C24 C23 179.1(7) . .
C18 C19 C24 C23 -2.6(10) . .
C20 C19 C24 C25 -1.2(9) . .
C18 C19 C24 C25 177.1(7) . .
C23 C24 C25 C26 1.3(11) . .
C19 C24 C25 C26 -178.4(6) . .
C22 N4 C26 C25 0.3(12) . .
C24 C25 C26 N4 -1.2(13) . .
